data_1524668
loop_
_publ_author_name
'Kemper, G.'
'Vos, A.'
'Rietveld, H.M.'

_publ_section_title
;
 The crystal structure of potassium hydrogeniodate(V), K I O3 H I O3
;
_journal_name_full 'Canadian Journal of Chemistry'
_journal_page_first 1134
_journal_page_last 1143
_journal_volume 50
_journal_year 1972
_chemical_formula_sum 'H I2 K O6'
_chemical_name_systematic 'K ((I O3) H (I O3))'
_space_group_IT_number 14
_symmetry_space_group_name_Hall '-P 2ybc'
_symmetry_space_group_name_H-M 'P 1 21/c 1'
_cell_angle_alpha 90
_cell_angle_beta 97.98
_cell_angle_gamma 90
_cell_formula_units_Z 8
_cell_length_a 7.025
_cell_length_b 8.206
_cell_length_c 21.839
_cell_volume 1246.765
_citation_journal_id_ASTM CJCHAG
_cod_data_source_file Kemper_CJCHAG_1972_1572.cif
_cod_data_source_block H1I2K1O6
_cod_original_formula_sum 'H1 I2 K1 O6'
_cod_database_code 1524668

loop_
_symmetry_equiv_pos_as_xyz
x,y,z
-x,y+1/2,-z+1/2
-x,-y,-z
x,-y-1/2,z-1/2

loop_
_atom_site_label
_atom_site_type_symbol
_atom_site_fract_x
_atom_site_fract_y
_atom_site_fract_z
_atom_site_occupancy
_atom_site_U_iso_or_equiv
O6 O-2 0.3525 0.2076 0.4744 1 0.0
O7 O-2 0.4144 0.3927 0.6357 1 0.0
O11 O-2 0.6652 0.9005 0.7239 1 0.0
I4 I+5 0.65247 0.86048 0.63591 1 0.0
O3 O-2 0.0975 0.1415 0.5763 1 0.0
O10 O-2 0.4024 0.81 0.627 1 0.0
I2 I+5 0.23147 0.38738 0.49976 1 0.0
K2 K+1 0.1446 0.61345 0.67125 1 0.0
O5 O-2 0.3206 0.546 0.4534 1 0.0
O9 O-2 0.7436 0.5655 0.6852 1 0.0
I1 I+5 0.16889 0.10453 0.65738 1 0.0
H2 H+1 0.773 0.842 0.747 1 0.0
O1 O-2 0.0535 0.2717 0.6927 1 0.0
O8 O-2 0.6466 0.2739 0.7345 1 0.0
O4 O-2 -0.0037 0.3582 0.4567 1 0.0
H1 H+1 0.552 0.32 0.754 1 0.0
K1 K+1 0.24947 0.87591 0.50359 1 0.0
O2 O-2 0.0155 0.9355 0.6699 1 0.0
I3 I+5 0.66774 0.36784 0.65626 1 0.0
O12 O-2 0.6237 0.0681 0.6097 1 0.0
